data_4077649
loop_
_publ_author_name
'Ding, Li'
'Fabrizi de Biani, Fabrizia'
'Bolte, Michael'
'Zanello, Piero'
'Wagner, Matthias'

_publ_section_title
;
 Reactivity of Ferrocenylboranes:&#x00A0; Rearrangements versus Electron
 Transfer Reactions
;
_journal_issue 26
_journal_name_full Organometallics
_journal_page_first 5763
_journal_paper_doi 10.1021/om000727w
_journal_volume 19
_journal_year 2000
_chemical_formula_sum 'C12 H8 N4 O2'
_chemical_formula_weight 240.22
_chemical_name_systematic ?
_space_group_IT_number 12
_symmetry_cell_setting monoclinic
_symmetry_space_group_name_Hall '-C 2y'
_symmetry_space_group_name_H-M 'C 1 2/m 1'
_atom_sites_solution_hydrogens geom
_atom_sites_solution_primary direct
_atom_sites_solution_secondary difmap
_audit_creation_method SHELXL-97
_cell_angle_alpha 90.00
_cell_angle_beta 99.08(1)
_cell_angle_gamma 90.00
_cell_formula_units_Z 2
_cell_length_a 8.000(1)
_cell_length_b 6.363(1)
_cell_length_c 10.242(1)
_cell_measurement_reflns_used 2334
_cell_measurement_temperature 173(2)
_cell_measurement_theta_max 25
_cell_measurement_theta_min 1
_cell_volume 514.83(12)
_computing_cell_refinement 'Siemens SMART'
_computing_data_collection 'Siemens SMART'
_computing_data_reduction 'Siemens SAINT'
_computing_molecular_graphics 'XP (Siemens XTL-Plus)'
_computing_structure_refinement 'SHELXL-97 (Sheldrick, 1997)'
_computing_structure_solution 'SHELXS-97 (Sheldrick, 1990)'
_diffrn_ambient_temperature 173(2)
_diffrn_measured_fraction_theta_full 1.000
_diffrn_measured_fraction_theta_max 1.000
_diffrn_measurement_device_type 'Siemens CCD three-circle diffractometer'
_diffrn_measurement_method \w
_diffrn_radiation_monochromator graphite
_diffrn_radiation_source 'fine-focus sealed tube'
_diffrn_radiation_type MoK\a
_diffrn_radiation_wavelength 0.71073
_diffrn_reflns_av_R_equivalents 0.0605
_diffrn_reflns_av_sigmaI/netI 0.0359
_diffrn_reflns_limit_h_max 10
_diffrn_reflns_limit_h_min -10
_diffrn_reflns_limit_k_max 8
_diffrn_reflns_limit_k_min -8
_diffrn_reflns_limit_l_max 13
_diffrn_reflns_limit_l_min -13
_diffrn_reflns_number 4943
_diffrn_reflns_theta_full 28.69
_diffrn_reflns_theta_max 28.69
_diffrn_reflns_theta_min 2.01
_diffrn_standards_decay_% 0
_diffrn_standards_interval_time 840
_diffrn_standards_number 67
_exptl_absorpt_coefficient_mu 0.111
_exptl_absorpt_correction_T_max 0.9890
_exptl_absorpt_correction_T_min 0.9568
_exptl_absorpt_correction_type empirical
_exptl_absorpt_process_details 'SADABS (Sheldrick, 1996)'
_exptl_crystal_colour orange
_exptl_crystal_density_diffrn 1.550
_exptl_crystal_density_method 'not measured'
_exptl_crystal_description plate
_exptl_crystal_F_000 248
_exptl_crystal_size_max 0.40
_exptl_crystal_size_mid 0.30
_exptl_crystal_size_min 0.10
_refine_diff_density_max 0.477
_refine_diff_density_min -0.218
_refine_diff_density_rms 0.054
_refine_ls_extinction_coef 0.025(7)
_refine_ls_extinction_expression Fc^*^=kFc[1+0.001xFc^2^\l^3^/sin(2\q)]^-1/4^
_refine_ls_extinction_method SHELXL
_refine_ls_goodness_of_fit_ref 1.032
_refine_ls_hydrogen_treatment constr
_refine_ls_matrix_type full
_refine_ls_number_parameters 56
_refine_ls_number_reflns 725
_refine_ls_number_restraints 0
_refine_ls_restrained_S_all 1.032
_refine_ls_R_factor_all 0.0569
_refine_ls_R_factor_gt 0.0405
_refine_ls_shift/su_max 0.000
_refine_ls_shift/su_mean 0.000
_refine_ls_structure_factor_coef Fsqd
_refine_ls_weighting_details 'calc w=1/[\s^2^(Fo^2^)+(0.0732P)^2^+0.0000P] where P=(Fo^2^+2Fc^2^)/3'
_refine_ls_weighting_scheme calc
_refine_ls_wR_factor_gt 0.1067
_refine_ls_wR_factor_ref 0.1146
_reflns_number_gt 523
_reflns_number_total 725
_reflns_threshold_expression I>2sigma(I)
_cod_data_source_file om000727w.cif
_cod_data_source_block 1_(wa1)
_cod_depositor_comments
;
The following automatic conversions were performed:
'_atom_site_symetry_multiplicity' tag replaced with
'_atom_site_symmetry_multiplicity'.

Automatic conversion script
Id: cif_correct_tags 1440 2010-10-19 06:21:57Z saulius 

The following automatic conversions were performed:

'_symmetry_cell_setting' value 'Monoclinic' changed to 'monoclinic'
according to /home/saulius/struct/CIF-dictionaries/cif_core.dic
dictionary named 'cif_core.dic' version 2.4.2 from
2011-04-26.

'_exptl_absorpt_correction_type' value 'Empirical'
changed to 'empirical' according to
/home/saulius/struct/CIF-dictionaries/cif_core.dic dictionary named
'cif_core.dic' version 2.4.2 from 2011-04-26.

Automatic conversion script
Id: cif_fix_values 1715 2011-07-08 13:25:40Z adriana 
;
_cod_original_cell_volume 514.83(11)
_cod_original_sg_symbol_H-M C2/m
_cod_database_code 4077649

loop_
_symmetry_equiv_pos_as_xyz
'x, y, z'
'-x, y, -z'
'x+1/2, y+1/2, z'
'-x+1/2, y+1/2, -z'
'-x, -y, -z'
'x, -y, z'
'-x+1/2, -y+1/2, -z'
'x+1/2, -y+1/2, z'

loop_
_atom_site_label
_atom_site_type_symbol
_atom_site_fract_x
_atom_site_fract_y
_atom_site_fract_z
_atom_site_U_iso_or_equiv
_atom_site_adp_type
_atom_site_occupancy
_atom_site_symmetry_multiplicity
_atom_site_calc_flag
_atom_site_refinement_flags
C11 C 0.4124(2) 0.0000 0.36537(17) 0.0196(4) Uani 1 2 d S
O1 O 0.33546(15) 0.0000 0.25247(12) 0.0272(4) Uani 1 2 d S
C12 C 0.60306(19) 0.0000 0.39604(17) 0.0195(4) Uani 1 2 d S
C13 C 0.6798(2) 0.0000 0.52165(17) 0.0205(4) Uani 1 2 d S
H13 H 0.8000 0.0000 0.5387 0.025 Uiso 1 2 calc SR
N21 N 0.69618(17) 0.0000 0.29013(15) 0.0218(4) Uani 1 2 d S
N22 N 0.87078(17) 0.0000 0.32019(16) 0.0258(4) Uani 1 2 d S
C23 C 0.9213(2) 0.0000 0.20317(19) 0.0272(4) Uani 1 2 d S
H23 H 1.0368 0.0000 0.1916 0.033 Uiso 1 2 calc SR
C24 C 0.7861(2) 0.0000 0.09837(19) 0.0339(5) Uani 1 2 d S
H24 H 0.7917 0.0000 0.0064 0.041 Uiso 1 2 calc SR
C25 C 0.6443(2) 0.0000 0.15687(19) 0.0343(5) Uani 1 2 d S
H25 H 0.5305 0.0000 0.1129 0.041 Uiso 1 2 calc SR

loop_
_atom_site_aniso_label
_atom_site_aniso_U_11
_atom_site_aniso_U_22
_atom_site_aniso_U_33
_atom_site_aniso_U_23
_atom_site_aniso_U_13
_atom_site_aniso_U_12
C11 0.0172(8) 0.0223(8) 0.0187(10) 0.000 0.0014(7) 0.000
O1 0.0195(6) 0.0453(9) 0.0155(7) 0.000 -0.0011(5) 0.000
C12 0.0157(7) 0.0239(8) 0.0194(9) 0.000 0.0040(6) 0.000
C13 0.0141(7) 0.0266(9) 0.0207(9) 0.000 0.0023(6) 0.000
N21 0.0142(7) 0.0336(8) 0.0177(8) 0.000 0.0030(6) 0.000
N22 0.0138(7) 0.0416(9) 0.0221(9) 0.000 0.0027(6) 0.000
C23 0.0201(9) 0.0404(11) 0.0226(10) 0.000 0.0077(8) 0.000
C24 0.0262(9) 0.0579(13) 0.0186(10) 0.000 0.0068(8) 0.000
C25 0.0209(9) 0.0650(14) 0.0163(10) 0.000 0.0011(7) 0.000

loop_
_atom_type_symbol
_atom_type_description
_atom_type_scat_dispersion_real
_atom_type_scat_dispersion_imag
_atom_type_scat_source
C C 0.0033 0.0016 'International Tables Vol C Tables 4.2.6.8 and 6.1.1.4'
H H 0.0000 0.0000 'International Tables Vol C Tables 4.2.6.8 and 6.1.1.4'
N N 0.0061 0.0033 'International Tables Vol C Tables 4.2.6.8 and 6.1.1.4'
O O 0.0106 0.0060 'International Tables Vol C Tables 4.2.6.8 and 6.1.1.4'

loop_
_geom_angle_atom_site_label_1
_geom_angle_atom_site_label_2
_geom_angle_atom_site_label_3
_geom_angle
_geom_angle_site_symmetry_1
_geom_angle_site_symmetry_3
O1 C11 C13 120.40(15) . 5_656
O1 C11 C12 122.64(15) . .
C13 C11 C12 116.96(15) 5_656 .
C13 C12 N21 121.55(15) . .
C13 C12 C11 119.78(15) . .
N21 C12 C11 118.67(15) . .
C12 C13 C11 123.26(15) . 5_656
C25 N21 N22 111.13(14) . .
C25 N21 C12 131.04(15) . .
N22 N21 C12 117.83(15) . .
C23 N22 N21 103.92(15) . .
N22 C23 C24 112.64(17) . .
C25 C24 C23 105.01(18) . .
N21 C25 C24 107.29(17) . .

loop_
_geom_bond_atom_site_label_1
_geom_bond_atom_site_label_2
_geom_bond_distance
_geom_bond_site_symmetry_2
C11 O1 1.221(2) .
C11 C13 1.467(2) 5_656
C11 C12 1.508(2) .
C12 C13 1.335(2) .
C12 N21 1.409(2) .
C13 C11 1.467(2) 5_656
N21 C25 1.362(2) .
N21 N22 1.382(2) .
N22 C23 1.324(3) .
C23 C24 1.399(3) .
C24 C25 1.364(3) .

loop_
_geom_hbond_atom_site_label_D
_geom_hbond_atom_site_label_H
_geom_hbond_atom_site_label_A
_geom_hbond_distance_DH
_geom_hbond_distance_HA
_geom_hbond_distance_DA
_geom_hbond_angle_DHA
_geom_hbond_site_symmetry_A
C13 H13 N22 0.95 2.39 2.755(2) 102.1 .
C25 H25 O1 0.95 2.28 2.798(2) 113.7 .
C23 H23 O1 0.95 2.37 3.272(2) 157.9 1_655
C24 H24 O1 0.95 2.69 3.571(2) 155.3 5_655
C13 H13 N22 0.95 2.80 3.703(2) 159.8 5_756

loop_
_geom_torsion_atom_site_label_1
_geom_torsion_atom_site_label_2
_geom_torsion_atom_site_label_3
_geom_torsion_atom_site_label_4
_geom_torsion
_geom_torsion_site_symmetry_1
_geom_torsion_site_symmetry_4
O1 C11 C12 C13 180.0 . .
C13 C11 C12 C13 0.0 5_656 .
O1 C11 C12 N21 0.0 . .
C13 C11 C12 N21 180.0 5_656 .
N21 C12 C13 C11 180.0 . 5_656
C11 C12 C13 C11 0.0 . 5_656
C13 C12 N21 C25 180.0 . .
C11 C12 N21 C25 0.0 . .
C13 C12 N21 N22 0.0 . .
C11 C12 N21 N22 180.0 . .
C25 N21 N22 C23 0.0 . .
C12 N21 N22 C23 180.0 . .
N21 N22 C23 C24 0.0 . .
N22 C23 C24 C25 0.0 . .
N22 N21 C25 C24 0.0 . .
C12 N21 C25 C24 180.0 . .
C23 C24 C25 N21 0.0 . .
